data_2210919
loop_
_publ_author_name
'Ming-Guo Liu'
'Chun-Lin Ni'

_publ_section_title
;
 Bis[4-methyl-1-(4-nitrobenzyl)pyridinium]
 bis(1,2,5-thiadiazole-3,4-dithiolato)nickelate(II)
;
_journal_coeditor_code CF2056
_journal_issue 11
_journal_name_full 'Acta Crystallographica Section E'
_journal_page_first m3039
_journal_page_last m3041
_journal_paper_doi 10.1107/S1600536806042760
_journal_volume 62
_journal_year 2006
_chemical_formula_iupac '(C13 H13 N2 O2)2 [Ni (C2 N2 S3)2]'
_chemical_formula_moiety '2C13 H13 N2 O2 + , C4 N4 Ni S6 2-'
_chemical_formula_sum 'C30 H26 N8 Ni O4 S6'
_chemical_formula_weight 813.66
_chemical_name_systematic
;
Bis[4-methyl-1-(4-nitrobenzyl)pyridinium)]
bis(1,2,5-thiadiazole-3,4-dithiolato)nickelate(II)
;
_space_group_IT_number 2
_symmetry_cell_setting triclinic
_symmetry_space_group_name_Hall '-P 1'
_symmetry_space_group_name_H-M 'P -1'
_atom_sites_solution_hydrogens geom
_atom_sites_solution_primary direct
_atom_sites_solution_secondary difmap
_audit_creation_method SHELXL2000
_cell_angle_alpha 72.180(10)
_cell_angle_beta 73.520(10)
_cell_angle_gamma 73.520(10)
_cell_formula_units_Z 1
_cell_length_a 8.097(5)
_cell_length_b 10.855(7)
_cell_length_c 10.855(7)
_cell_measurement_reflns_used 660
_cell_measurement_temperature 293(2)
_cell_measurement_theta_max 19.80
_cell_measurement_theta_min 2.48
_cell_volume 850.5(9)
_computing_cell_refinement SMART
_computing_data_collection 'SMART (Bruker, 2000)'
_computing_data_reduction 'SAINT (Bruker, 2000)'
_computing_molecular_graphics SHELXTL
_computing_publication_material SHELXTL
_computing_structure_refinement SHELXTL
_computing_structure_solution 'SHELXTL (Bruker, 2000)'
_diffrn_ambient_temperature 293(2)
_diffrn_measured_fraction_theta_full 0.982
_diffrn_measured_fraction_theta_max 0.982
_diffrn_measurement_device_type 'Bruker SMART CCD area-detector'
_diffrn_measurement_method '\f and \w'
_diffrn_radiation_monochromator graphite
_diffrn_radiation_source 'fine-focus sealed tube'
_diffrn_radiation_type MoK\a
_diffrn_radiation_wavelength 0.71073
_diffrn_reflns_av_R_equivalents 0.0727
_diffrn_reflns_av_sigmaI/netI 0.1409
_diffrn_reflns_limit_h_max 9
_diffrn_reflns_limit_h_min -6
_diffrn_reflns_limit_k_max 12
_diffrn_reflns_limit_k_min -12
_diffrn_reflns_limit_l_max 12
_diffrn_reflns_limit_l_min -12
_diffrn_reflns_number 4214
_diffrn_reflns_theta_full 25.00
_diffrn_reflns_theta_max 25.00
_diffrn_reflns_theta_min 2.02
_diffrn_standards_decay_% 0
_diffrn_standards_number 0
_exptl_absorpt_coefficient_mu 0.989
_exptl_absorpt_correction_T_max 0.834
_exptl_absorpt_correction_T_min 0.710
_exptl_absorpt_correction_type multi-scan
_exptl_absorpt_process_details '(SADABS; Bruker, 2000)'
_exptl_crystal_colour brown
_exptl_crystal_density_diffrn 1.589
_exptl_crystal_density_method 'not measured'
_exptl_crystal_description block
_exptl_crystal_F_000 418
_exptl_crystal_size_max 0.35
_exptl_crystal_size_mid 0.31
_exptl_crystal_size_min 0.18
_refine_diff_density_max 0.495
_refine_diff_density_min -0.340
_refine_ls_extinction_method none
_refine_ls_goodness_of_fit_ref 1.017
_refine_ls_hydrogen_treatment constr
_refine_ls_matrix_type full
_refine_ls_number_parameters 224
_refine_ls_number_reflns 2927
_refine_ls_number_restraints 138
_refine_ls_restrained_S_all 1.069
_refine_ls_R_factor_all 0.1292
_refine_ls_R_factor_gt 0.0682
_refine_ls_shift/su_max 0.000
_refine_ls_shift/su_mean 0.000
_refine_ls_structure_factor_coef Fsqd
_refine_ls_weighting_details 'calc w = 1/[\s^2^(Fo^2^)+(0.02P)^2^] where P=(Fo^2^+2Fc^2^)/3'
_refine_ls_weighting_scheme calc
_refine_ls_wR_factor_gt 0.1112
_refine_ls_wR_factor_ref 0.1231
_reflns_number_gt 1607
_reflns_number_total 2927
_reflns_threshold_expression I>2\s(I)
_cod_data_source_file cf2056.cif
_cod_data_source_block I
_cod_depositor_comments
;
The following automatic conversions were performed:
'_symmetry_cell_setting' value 'Triclinic' changed to 'triclinic'
according to '/home/saulius/struct/CIF-dictionaries/cif_core.dic'
dictionary named 'cif_core.dic' version 2.4.1 from 2010-06-29.

Automatic conversion script
Id: cif_fix_enum 1527 2010-12-29 10:47:43Z saulius 

The following automatic conversions were performed:

'_symmetry_cell_setting' value 'Triclinic' changed to 'triclinic'
according to /home/saulius/struct/CIF-dictionaries/cif_core.dic
dictionary named 'cif_core.dic' version 2.4.1 from 2010-06-29.

Automatic conversion script
Id: cif_fix_values 1715 2011-07-08 13:25:40Z adriana 
;
_cod_database_code 2210919
_cod_database_fobs_code 2210919

loop_
_symmetry_equiv_pos_as_xyz
'x, y, z'
'-x, -y, -z'

loop_
_atom_site_type_symbol
_atom_site_label
_atom_site_fract_x
_atom_site_fract_y
_atom_site_fract_z
_atom_site_U_iso_or_equiv
_atom_site_adp_type
_atom_site_calc_flag
_atom_site_refinement_flags
_atom_site_occupancy
Ni Ni1 0.5000 0.5000 0.5000 0.0429(4) Uani d S 1
S S1 0.4047(2) 0.71353(16) 0.44555(17) 0.0562(6) Uani d . 1
S S2 0.7531(2) 0.50764(17) 0.35570(17) 0.0558(5) Uani d . 1
S S3 0.7412(2) 0.88179(18) 0.11740(18) 0.0666(6) Uani d U 1
N N1 0.5609(7) 0.8847(5) 0.2360(5) 0.0620(10) Uani d U 1
N N2 0.8304(7) 0.7232(5) 0.1613(5) 0.0602(10) Uani d U 1
N N3 0.2730(6) 0.1779(5) 0.4176(5) 0.0522(10) Uani d U 1
N N4 0.1986(8) 0.7100(7) -0.0605(7) 0.0717(13) Uani d U 1
O O1 0.2391(7) 0.8054(5) -0.0538(5) 0.0955(17) Uani d U 1
O O2 0.1227(7) 0.7095(5) -0.1427(5) 0.0942(16) Uani d U 1
C C1 0.5661(8) 0.7640(6) 0.3090(6) 0.0560(11) Uani d U 1
C C2 0.7202(8) 0.6706(6) 0.2670(6) 0.0550(11) Uani d U 1
C C3 0.2680(8) 0.3534(6) 0.1086(6) 0.0556(12) Uani d U 1
H H3 0.2462 0.2762 0.1021 0.067 Uiso calc R 1
C C4 0.2179(8) 0.4724(6) 0.0205(6) 0.0579(12) Uani d U 1
H H4 0.1650 0.4766 -0.0468 0.069 Uiso calc R 1
C C5 0.2491(9) 0.5835(7) 0.0362(7) 0.0605(11) Uani d U 1
C C6 0.3282(8) 0.5815(7) 0.1321(6) 0.0566(12) Uani d U 1
H H6 0.3482 0.6592 0.1388 0.068 Uiso calc R 1
C C7 0.3773(8) 0.4644(6) 0.2177(6) 0.0543(12) Uani d U 1
H H7 0.4297 0.4622 0.2845 0.065 Uiso calc R 1
C C8 0.3508(8) 0.3483(7) 0.2070(6) 0.0538(11) Uani d U 1
C C9 0.4122(8) 0.2202(6) 0.3002(6) 0.0554(11) Uani d U 1
H H9A 0.4574 0.1514 0.2520 0.066 Uiso calc R 1
H H9B 0.5090 0.2284 0.3311 0.066 Uiso calc R 1
C C10 0.2730(8) 0.0516(6) 0.4677(6) 0.0531(11) Uani d U 1
H H10 0.3546 -0.0102 0.4251 0.064 Uiso calc R 1
C C11 0.1555(8) 0.0083(6) 0.5813(6) 0.0538(12) Uani d U 1
H H11 0.1584 -0.0819 0.6144 0.065 Uiso calc R 1
C C12 0.0332(8) 0.0972(6) 0.6469(6) 0.0540(11) Uani d U 1
C C13 0.0359(8) 0.2266(6) 0.5949(6) 0.0549(12) Uani d U 1
H H13 -0.0444 0.2893 0.6369 0.066 Uiso calc R 1
C C14 0.1553(8) 0.2678(6) 0.4807(6) 0.0538(12) Uani d U 1
H H14 0.1553 0.3576 0.4467 0.065 Uiso calc R 1
C C15 -0.0979(7) 0.0499(6) 0.7709(6) 0.0614(18) Uani d U 1
H H15A -0.0880 0.0808 0.8419 0.092 Uiso calc R 1
H H15B -0.0740 -0.0452 0.7945 0.092 Uiso calc R 1
H H15C -0.2152 0.0841 0.7551 0.092 Uiso calc R 1

loop_
_atom_site_aniso_label
_atom_site_aniso_U_11
_atom_site_aniso_U_22
_atom_site_aniso_U_33
_atom_site_aniso_U_12
_atom_site_aniso_U_13
_atom_site_aniso_U_23
Ni1 0.0509(9) 0.0302(7) 0.0433(8) -0.0083(6) -0.0058(6) -0.0072(6)
S1 0.0573(13) 0.0336(11) 0.0595(13) -0.0062(9) 0.0054(9) -0.0055(9)
S2 0.0527(12) 0.0392(11) 0.0626(13) -0.0072(9) 0.0027(9) -0.0104(9)
S3 0.0792(13) 0.0474(11) 0.0568(12) -0.0192(9) 0.0071(9) -0.0046(9)
N1 0.0744(19) 0.0450(18) 0.0547(18) -0.0174(16) 0.0030(16) -0.0067(16)
N2 0.0744(19) 0.0434(17) 0.0523(18) -0.0178(16) 0.0047(16) -0.0094(16)
N3 0.0531(18) 0.0390(17) 0.0519(18) -0.0065(16) -0.0001(15) -0.0070(15)
N4 0.082(2) 0.051(2) 0.070(2) -0.010(2) -0.0067(19) -0.009(2)
O1 0.111(3) 0.053(3) 0.099(3) -0.017(3) -0.008(3) 0.001(3)
O2 0.108(3) 0.071(3) 0.080(3) 0.000(3) -0.021(3) -0.003(3)
C1 0.070(2) 0.042(2) 0.051(2) -0.0185(18) 0.0005(18) -0.0104(17)
C2 0.070(2) 0.0406(19) 0.050(2) -0.0176(18) 0.0014(18) -0.0121(17)
C3 0.061(2) 0.044(2) 0.055(2) -0.0119(19) -0.0034(18) -0.0108(18)
C4 0.065(2) 0.046(2) 0.056(2) -0.0103(19) -0.0044(18) -0.0116(18)
C5 0.068(2) 0.0454(19) 0.059(2) -0.0111(18) -0.0033(17) -0.0110(17)
C6 0.064(2) 0.045(2) 0.057(2) -0.0145(19) -0.0024(18) -0.0139(18)
C7 0.060(2) 0.046(2) 0.053(2) -0.0136(19) -0.0043(18) -0.0130(18)
C8 0.0576(19) 0.0439(18) 0.0520(19) -0.0110(17) -0.0013(16) -0.0100(16)
C9 0.055(2) 0.0439(19) 0.052(2) -0.0075(18) 0.0016(17) -0.0062(17)
C10 0.055(2) 0.038(2) 0.054(2) -0.0038(18) -0.0031(17) -0.0082(18)
C11 0.055(2) 0.039(2) 0.054(2) -0.0042(18) -0.0037(18) -0.0058(18)
C12 0.054(2) 0.042(2) 0.053(2) -0.0054(18) -0.0037(17) -0.0048(18)
C13 0.055(2) 0.042(2) 0.054(2) -0.0047(19) -0.0013(18) -0.0073(19)
C14 0.055(2) 0.039(2) 0.054(2) -0.0059(18) -0.0005(17) -0.0074(18)
C15 0.056(3) 0.055(3) 0.054(3) -0.008(3) -0.006(3) 0.005(3)

loop_
_atom_type_symbol
_atom_type_description
_atom_type_scat_dispersion_real
_atom_type_scat_dispersion_imag
_atom_type_scat_source
C C 0.0033 0.0016 'International Tables Vol C Tables 4.2.6.8 and 6.1.1.4'
N N 0.0061 0.0033 'International Tables Vol C Tables 4.2.6.8 and 6.1.1.4'
Ni Ni 0.3393 1.1124 'International Tables Vol C Tables 4.2.6.8 and 6.1.1.4'
O O 0.0106 0.0060 'International Tables Vol C Tables 4.2.6.8 and 6.1.1.4'
S S 0.1246 0.1234 'International Tables Vol C Tables 4.2.6.8 and 6.1.1.4'
H H 0.0000 0.0000 'International Tables Vol C Tables 4.2.6.8 and 6.1.1.4'

loop_
_geom_angle_atom_site_label_1
_geom_angle_atom_site_label_2
_geom_angle_atom_site_label_3
_geom_angle_site_symmetry_1
_geom_angle_site_symmetry_3
_geom_angle
S1 Ni1 S1 . 2_666 180.0000(10)
S1 Ni1 S2 . . 93.13(6)
S1 Ni1 S2 2_666 . 86.87(6)
S1 Ni1 S2 . 2_666 86.87(6)
S1 Ni1 S2 2_666 2_666 93.13(6)
S2 Ni1 S2 . 2_666 180.0000(10)
C1 S1 Ni1 . . 102.7(2)
C2 S2 Ni1 . . 102.4(2)
N2 S3 N1 . . 98.1(3)
C1 N1 S3 . . 107.3(4)
C2 N2 S3 . . 106.9(4)
C10 N3 C14 . . 119.2(5)
C10 N3 C9 . . 119.9(5)
C14 N3 C9 . . 120.6(5)
O1 N4 O2 . . 124.6(8)
O1 N4 C5 . . 117.2(7)
O2 N4 C5 . . 118.2(7)
N1 C1 C2 . . 114.0(5)
N1 C1 S1 . . 125.5(5)
C2 C1 S1 . . 120.6(5)
N2 C2 C1 . . 113.7(6)
N2 C2 S2 . . 125.9(5)
C1 C2 S2 . . 120.3(5)
C4 C3 C8 . . 120.5(7)
C4 C3 H3 . . 119.8
C8 C3 H3 . . 119.8
C5 C4 C3 . . 117.5(7)
C5 C4 H4 . . 121.3
C3 C4 H4 . . 121.3
C6 C5 C4 . . 123.2(7)
C6 C5 N4 . . 119.7(7)
C4 C5 N4 . . 117.1(7)
C7 C6 C5 . . 118.9(7)
C7 C6 H6 . . 120.5
C5 C6 H6 . . 120.5
C6 C7 C8 . . 120.9(7)
C6 C7 H7 . . 119.6
C8 C7 H7 . . 119.6
C7 C8 C3 . . 119.0(7)
C7 C8 C9 . . 119.5(7)
C3 C8 C9 . . 121.5(6)
N3 C9 C8 . . 114.3(5)
N3 C9 H9A . . 108.7
C8 C9 H9A . . 108.7
N3 C9 H9B . . 108.7
C8 C9 H9B . . 108.7
H9A C9 H9B . . 107.6
N3 C10 C11 . . 121.6(6)
N3 C10 H10 . . 119.2
C11 C10 H10 . . 119.2
C10 C11 C12 . . 120.6(6)
C10 C11 H11 . . 119.7
C12 C11 H11 . . 119.7
C13 C12 C11 . . 117.1(6)
C13 C12 C15 . . 122.2(6)
C11 C12 C15 . . 120.7(6)
C12 C13 C14 . . 121.3(6)
C12 C13 H13 . . 119.4
C14 C13 H13 . . 119.4
N3 C14 C13 . . 120.2(6)
N3 C14 H14 . . 119.9
C13 C14 H14 . . 119.9
C12 C15 H15A . . 109.5
C12 C15 H15B . . 109.5
H15A C15 H15B . . 109.5
C12 C15 H15C . . 109.5
H15A C15 H15C . . 109.5
H15B C15 H15C . . 109.5

loop_
_geom_bond_atom_site_label_1
_geom_bond_atom_site_label_2
_geom_bond_site_symmetry_2
_geom_bond_distance
Ni1 S1 . 2.173(2)
Ni1 S1 2_666 2.173(2)
Ni1 S2 . 2.2037(19)
Ni1 S2 2_666 2.2037(19)
S1 C1 . 1.736(6)
S2 C2 . 1.722(6)
S3 N2 . 1.643(5)
S3 N1 . 1.650(5)
N1 C1 . 1.304(7)
N2 C2 . 1.322(7)
N3 C10 . 1.311(7)
N3 C14 . 1.357(7)
N3 C9 . 1.493(7)
N4 O1 . 1.199(7)
N4 O2 . 1.221(7)
N4 C5 . 1.482(9)
C1 C2 . 1.426(8)
C3 C4 . 1.383(8)
C3 C8 . 1.395(9)
C3 H3 . 0.930
C4 C5 . 1.368(8)
C4 H4 . 0.930
C5 C6 . 1.360(9)
C6 C7 . 1.356(8)
C6 H6 . 0.930
C7 C8 . 1.379(8)
C7 H7 . 0.930
C8 C9 . 1.496(8)
C9 H9A . 0.970
C9 H9B . 0.970
C10 C11 . 1.371(7)
C10 H10 . 0.930
C11 C12 . 1.377(8)
C11 H11 . 0.930
C12 C13 . 1.349(8)
C12 C15 . 1.509(7)
C13 C14 . 1.378(7)
C13 H13 . 0.930
C14 H14 . 0.930
C15 H15A . 0.960
C15 H15B . 0.960
C15 H15C . 0.960
